data_1527132
loop_
_publ_author_name
'Bazela, W.'
'Stuesser, N.'
'Leciejewicz, J.'
'Szytula, A.'
'Zygmunt, A.'

_publ_section_title
;
 Magnetic ordering in R Co Sn (R= Dy, Ho, Er) compounds
;
_journal_name_full 'Journal of Magnetism and Magnetic Materials'
_journal_page_first 219
_journal_page_last 223
_journal_volume 137
_journal_year 1994
_chemical_formula_sum 'Co Er Sn'
_space_group_IT_number 62
_symmetry_space_group_name_Hall '-P 2ac 2n'
_symmetry_space_group_name_H-M 'P n m a'
_cell_angle_alpha 90
_cell_angle_beta 90
_cell_angle_gamma 90
_cell_formula_units_Z 4
_cell_length_a 7.102
_cell_length_b 4.496
_cell_length_c 7.446
_cell_volume 237.755
_citation_journal_id_ASTM JMMMDC
_cod_data_source_file Bazela_JMMMDC_1994_336.cif
_cod_data_source_block Co1Er1Sn1
_cod_original_cell_volume 237.7552
_cod_original_formula_sum 'Co1 Er1 Sn1'
_cod_database_code 1527132

loop_
_symmetry_equiv_pos_as_xyz
x,y,z
-x+1/2,-y,z+1/2
x+1/2,-y+1/2,-z+1/2
-x,y+1/2,-z
-x,-y,-z
x-1/2,y,-z-1/2
-x-1/2,y-1/2,z-1/2
x,-y-1/2,z

loop_
_atom_site_label
_atom_site_type_symbol
_atom_site_fract_x
_atom_site_fract_y
_atom_site_fract_z
_atom_site_occupancy
_atom_site_U_iso_or_equiv
Sn1 Sn 0.756 0.25 0.623 1 0.0
Co1 Co 0.142 0.25 0.561 1 0.0
Er1 Er 0.021 0.25 0.18 1 0.0
